data_4125025
loop_
_publ_author_name
'Yu, Hongwei'
'Young, Joshua'
'Wu, Hongping'
'Zhang, Weiguo'
'Rondinelli, James M.'
'Halasyamani, P. Shiv'

_publ_section_title
;
 Electronic, Crystal Chemistry, and Nonlinear Optical Property
 Relationships in the Dugganite A3B3CD2O14 Family.
;
_journal_issue 14
_journal_name_full 'Journal of the American Chemical Society'
_journal_page_first 4984
_journal_page_last 4989
_journal_paper_doi 10.1021/jacs.6b02203
_journal_volume 138
_journal_year 2016
_chemical_absolute_configuration rm
_chemical_formula_sum 'O14 P2 Pb3 W Zn3'
_chemical_formula_weight 1287.47
_chemical_name_systematic
; 
 ? 
;
_space_group_IT_number 150
_symmetry_cell_setting trigonal
_symmetry_space_group_name_Hall 'P 3 2"'
_symmetry_space_group_name_H-M 'P 3 2 1'
_atom_sites_solution_primary direct
_atom_sites_solution_secondary difmap
_audit_creation_method SHELXL-97
_cell_angle_alpha 90.00
_cell_angle_beta 90.00
_cell_angle_gamma 120.00
_cell_formula_units_Z 1
_cell_length_a 8.4151(3)
_cell_length_b 8.4151(3)
_cell_length_c 5.1700(4)
_cell_measurement_temperature 293(2)
_cell_volume 317.06(3)
_computing_structure_refinement 'SHELXL-97 (Sheldrick, 1997)'
_computing_structure_solution 'SHELXS-97 (Sheldrick, 1990)'
_diffrn_ambient_temperature 293(2)
_diffrn_measured_fraction_theta_full 1.000
_diffrn_measured_fraction_theta_max 1.000
_diffrn_measurement_device_type 'CCD area detector'
_diffrn_radiation_monochromator graphite
_diffrn_radiation_source 'fine-focus sealed tube'
_diffrn_radiation_type MoK\a
_diffrn_radiation_wavelength 0.71073
_diffrn_reflns_av_R_equivalents 0.0282
_diffrn_reflns_av_sigmaI/netI 0.0230
_diffrn_reflns_limit_h_max 10
_diffrn_reflns_limit_h_min -10
_diffrn_reflns_limit_k_max 8
_diffrn_reflns_limit_k_min -10
_diffrn_reflns_limit_l_max 6
_diffrn_reflns_limit_l_min -6
_diffrn_reflns_number 1952
_diffrn_reflns_theta_full 27.38
_diffrn_reflns_theta_max 27.38
_diffrn_reflns_theta_min 2.79
_exptl_absorpt_coefficient_mu 54.613
_exptl_absorpt_correction_T_max 0.7455
_exptl_absorpt_correction_T_min 0.4288
_exptl_absorpt_correction_type numerical
_exptl_crystal_colour colorless
_exptl_crystal_density_diffrn 6.743
_exptl_crystal_density_method 'not measured'
_exptl_crystal_description block
_exptl_crystal_F_000 552
_exptl_crystal_size_max 0.143
_exptl_crystal_size_mid 0.103
_exptl_crystal_size_min 0.083
_refine_diff_density_max 1.507
_refine_diff_density_min -1.064
_refine_diff_density_rms 0.242
_refine_ls_abs_structure_details 'Flack H D (1983), Acta Cryst. A39, 876-881'
_refine_ls_abs_structure_Flack 0.371(15)
_refine_ls_extinction_coef 0.0140(7)
_refine_ls_extinction_expression Fc^*^=kFc[1+0.001xFc^2^\l^3^/sin(2\q)]^-1/4^
_refine_ls_extinction_method SHELXL
_refine_ls_goodness_of_fit_ref 1.197
_refine_ls_matrix_type full
_refine_ls_number_parameters 39
_refine_ls_number_reflns 491
_refine_ls_number_restraints 6
_refine_ls_restrained_S_all 1.205
_refine_ls_R_factor_all 0.0170
_refine_ls_R_factor_gt 0.0170
_refine_ls_shift/su_max 0.001
_refine_ls_shift/su_mean 0.000
_refine_ls_structure_factor_coef Fsqd
_refine_ls_weighting_details 'calc w=1/[\s^2^(Fo^2^)+(0.0000P)^2^+3.3959P] where P=(Fo^2^+2Fc^2^)/3'
_refine_ls_weighting_scheme calc
_refine_ls_wR_factor_gt 0.0402
_refine_ls_wR_factor_ref 0.0402
_reflns_number_gt 491
_reflns_number_total 491
_reflns_threshold_expression >2sigma(I)
_cod_data_source_file ja6b02203_si_001.cif
_cod_data_source_block Pb3Zn3WP2O14
_cod_depositor_comments
;
The following automatic conversions were performed:

'_symmetry_cell_setting' value 'Trigonal' changed to 'trigonal'
according to
/usr/data/users/saulius/crontab/automatic-downloads/rss-feeds/ACS/lib/dictionaries/cif_core.dic
dictionary named 'cif_core.dic' version 2.4.2 from 2011-04-26.

Automatic conversion script
Id: cif_fix_values 4268 2015-11-12 08:31:59Z antanas 

 Adding full bibliography for 4125021--4125026.cif.
;
_cod_original_sg_symbol_H-M 'P321   '
_cod_database_code 4125025

loop_
_symmetry_equiv_pos_as_xyz
'x, y, z'
'-y, x-y, z'
'-x+y, -x, z'
'y, x, -z'
'-x, -x+y, -z'
'x-y, -y, -z'

loop_
_atom_site_label
_atom_site_type_symbol
_atom_site_fract_x
_atom_site_fract_y
_atom_site_fract_z
_atom_site_U_iso_or_equiv
_atom_site_adp_type
_atom_site_occupancy
_atom_site_symmetry_multiplicity
_atom_site_calc_flag
_atom_site_refinement_flags
Pb1 Pb 1.0000 1.40587(6) 1.0000 0.01572(17) Uani 1 2 d S
W1 W 1.0000 1.0000 1.0000 0.0124(2) Uani 1 6 d S
Zn1 Zn 0.74905(17) 1.0000 0.5000 0.0120(3) Uani 1 2 d S
P1 P 0.3333 0.6667 0.5426(7) 0.0071(7) Uani 1 3 d S
O1 O 0.9119(9) 1.1249(9) 0.7864(11) 0.0166(14) Uani 1 1 d .
O2 O 0.3333 0.6667 0.247(2) 0.023(3) Uani 1 3 d S
O3 O 0.5243(11) 0.8051(11) 0.6611(14) 0.034(2) Uani 1 1 d U

loop_
_atom_site_aniso_label
_atom_site_aniso_U_11
_atom_site_aniso_U_22
_atom_site_aniso_U_33
_atom_site_aniso_U_23
_atom_site_aniso_U_13
_atom_site_aniso_U_12
Pb1 0.0156(3) 0.0176(2) 0.0133(2) 0.00079(8) 0.00158(16) 0.00780(14)
W1 0.0155(3) 0.0155(3) 0.0060(4) 0.000 0.000 0.00777(15)
Zn1 0.0148(6) 0.0112(7) 0.0087(6) -0.0018(5) -0.0009(3) 0.0056(3)
P1 0.0051(10) 0.0051(10) 0.0112(16) 0.000 0.000 0.0025(5)
O1 0.028(4) 0.016(3) 0.010(2) -0.004(2) -0.008(2) 0.015(3)
O2 0.026(4) 0.026(4) 0.017(6) 0.000 0.000 0.013(2)
O3 0.018(4) 0.032(4) 0.023(3) -0.011(3) 0.007(3) -0.009(3)

loop_
_atom_type_symbol
_atom_type_description
_atom_type_scat_dispersion_real
_atom_type_scat_dispersion_imag
_atom_type_scat_source
O O 0.0106 0.0060 'International Tables Vol C Tables 4.2.6.8 and 6.1.1.4'
P P 0.1023 0.0942 'International Tables Vol C Tables 4.2.6.8 and 6.1.1.4'
Pb Pb -3.3944 10.1111 'International Tables Vol C Tables 4.2.6.8 and 6.1.1.4'
W W -0.8490 6.8722 'International Tables Vol C Tables 4.2.6.8 and 6.1.1.4'
Zn Zn 0.2839 1.4301 'International Tables Vol C Tables 4.2.6.8 and 6.1.1.4'

loop_
_geom_angle_atom_site_label_1
_geom_angle_atom_site_label_2
_geom_angle_atom_site_label_3
_geom_angle
_geom_angle_site_symmetry_1
_geom_angle_site_symmetry_3
O1 Pb1 O1 65.3(3) . 5_767
O1 Pb1 O3 85.1(2) . 6_677
O1 Pb1 O3 74.0(2) 5_767 6_677
O1 Pb1 O3 74.0(2) . 3_675
O1 Pb1 O3 85.1(2) 5_767 3_675
O3 Pb1 O3 155.1(3) 6_677 3_675
O1 W1 O1 170.7(4) 5_767 2_765
O1 W1 O1 90.0(3) 5_767 4_557
O1 W1 O1 97.0(4) 2_765 4_557
O1 W1 O1 90.0(3) 5_767 6_677
O1 W1 O1 83.9(4) 2_765 6_677
O1 W1 O1 90.0(3) 4_557 6_677
O1 W1 O1 83.9(4) 5_767 .
O1 W1 O1 90.0(3) 2_765 .
O1 W1 O1 170.7(4) 4_557 .
O1 W1 O1 97.0(4) 6_677 .
O1 W1 O1 97.0(4) 5_767 3_675
O1 W1 O1 90.0(3) 2_765 3_675
O1 W1 O1 83.9(4) 4_557 3_675
O1 W1 O1 170.7(4) 6_677 3_675
O1 W1 O1 90.0(3) . 3_675
O1 W1 Pb1 131.5(2) 5_767 2_765
O1 W1 Pb1 41.94(18) 2_765 2_765
O1 W1 Pb1 94.6(2) 4_557 2_765
O1 W1 Pb1 41.94(18) 6_677 2_765
O1 W1 Pb1 94.6(2) . 2_765
O1 W1 Pb1 131.5(2) 3_675 2_765
O1 W1 Pb1 94.6(2) 5_767 3_675
O1 W1 Pb1 94.6(2) 2_765 3_675
O1 W1 Pb1 41.94(18) 4_557 3_675
O1 W1 Pb1 131.5(2) 6_677 3_675
O1 W1 Pb1 131.5(2) . 3_675
O1 W1 Pb1 41.94(18) 3_675 3_675
Pb1 W1 Pb1 120.0 2_765 3_675
O1 Zn1 O1 128.1(4) . 6_676
O1 Zn1 O3 104.7(3) . .
O1 Zn1 O3 102.9(3) 6_676 .
O1 Zn1 O3 102.9(3) . 6_676
O1 Zn1 O3 104.7(3) 6_676 6_676
O3 Zn1 O3 113.9(6) . 6_676
O2 P1 O3 113.1(3) . 2_665
O2 P1 O3 113.1(3) . .
O3 P1 O3 105.6(3) 2_665 .
O2 P1 O3 113.1(3) . 3_565
O3 P1 O3 105.6(3) 2_665 3_565
O3 P1 O3 105.6(3) . 3_565
W1 O1 Zn1 120.6(3) . .
W1 O1 Pb1 105.4(2) . .
Zn1 O1 Pb1 133.1(3) . .
P1 O3 Zn1 131.2(5) . .
P1 O3 Pb1 103.9(4) . 2_765
Zn1 O3 Pb1 112.4(4) . 2_765

loop_
_geom_bond_atom_site_label_1
_geom_bond_atom_site_label_2
_geom_bond_distance
_geom_bond_site_symmetry_2
Pb1 O1 2.368(6) .
Pb1 O1 2.368(6) 5_767
Pb1 O3 2.759(10) 6_677
Pb1 O3 2.759(10) 3_675
W1 O1 1.911(6) 5_767
W1 O1 1.911(6) 2_765
W1 O1 1.911(6) 4_557
W1 O1 1.911(6) 6_677
W1 O1 1.911(6) .
W1 O1 1.911(6) 3_675
W1 Pb1 3.4155(5) 2_765
W1 Pb1 3.4155(5) 3_675
Zn1 O1 1.933(6) .
Zn1 O1 1.933(6) 6_676
Zn1 O3 1.964(7) .
Zn1 O3 1.964(7) 6_676
P1 O2 1.528(12) .
P1 O3 1.563(7) 2_665
P1 O3 1.563(8) .
P1 O3 1.563(7) 3_565
O3 Pb1 2.759(10) 2_765

loop_
_geom_torsion_atom_site_label_1
_geom_torsion_atom_site_label_2
_geom_torsion_atom_site_label_3
_geom_torsion_atom_site_label_4
_geom_torsion
_geom_torsion_site_symmetry_1
_geom_torsion_site_symmetry_4
O1 W1 O1 Zn1 -170.2(6) 5_767 .
O1 W1 O1 Zn1 2.8(4) 2_765 .
O1 W1 O1 Zn1 141.1(4) 4_557 .
O1 W1 O1 Zn1 -81.0(4) 6_677 .
O1 W1 O1 Zn1 92.74(15) 3_675 .
Pb1 W1 O1 Zn1 -38.9(4) 2_765 .
Pb1 W1 O1 Zn1 99.0(4) 3_675 .
O1 W1 O1 Pb1 0.0 5_767 .
O1 W1 O1 Pb1 173.0(3) 2_765 .
O1 W1 O1 Pb1 -48.7(2) 4_557 .
O1 W1 O1 Pb1 89.2(3) 6_677 .
O1 W1 O1 Pb1 -97.0(4) 3_675 .
Pb1 W1 O1 Pb1 131.3(2) 2_765 .
Pb1 W1 O1 Pb1 -90.8(3) 3_675 .
O1 Zn1 O1 W1 -55.3(3) 6_676 .
O3 Zn1 O1 W1 64.6(5) . .
O3 Zn1 O1 W1 -176.1(4) 6_676 .
O1 Zn1 O1 Pb1 137.6(5) 6_676 .
O3 Zn1 O1 Pb1 -102.5(5) . .
O3 Zn1 O1 Pb1 16.9(5) 6_676 .
O1 Pb1 O1 W1 0.0 5_767 .
O3 Pb1 O1 W1 -74.6(3) 6_677 .
O3 Pb1 O1 W1 91.9(3) 3_675 .
O1 Pb1 O1 Zn1 168.5(7) 5_767 .
O3 Pb1 O1 Zn1 93.9(4) 6_677 .
O3 Pb1 O1 Zn1 -99.6(5) 3_675 .
O2 P1 O3 Zn1 10.1(9) . .
O3 P1 O3 Zn1 -114.1(10) 2_665 .
O3 P1 O3 Zn1 134.3(9) 3_565 .
O2 P1 O3 Pb1 -127.30(18) . 2_765
O3 P1 O3 Pb1 108.53(15) 2_665 2_765
O3 P1 O3 Pb1 -3.1(5) 3_565 2_765
O1 Zn1 O3 P1 173.6(7) . .
O1 Zn1 O3 P1 -50.7(8) 6_676 .
O3 Zn1 O3 P1 62.0(7) 6_676 .
O1 Zn1 O3 Pb1 -51.7(4) . 2_765
O1 Zn1 O3 Pb1 84.0(3) 6_676 2_765
O3 Zn1 O3 Pb1 -163.3(4) 6_676 2_765
